data_7222652
loop_
_publ_author_name
'Jaeger, G.'
'Jones, P.G.'
'Sheldrick, G.M.'
'Schwarzmann, E.'

_publ_section_title
;
 Darstellung und Kristallstruktur von Antimon(V)oxidhydroxid H Sb3 O8
;
_journal_name_full
;
Zeitschrift fuer Naturforschung, Teil B. Anorganische Chemie, Organische 
Chemie (33,1978-41,1986)
;
_journal_page_first 698
_journal_page_last 701
_journal_volume 38
_journal_year 1983
_chemical_formula_sum 'H O8 Sb3'
_chemical_name_systematic 'H Sb3 O8'
_space_group_IT_number 13
_symmetry_space_group_name_Hall '-P 2yac'
_symmetry_space_group_name_H-M 'P 1 2/n 1'
_cell_angle_alpha 90
_cell_angle_beta 90.25
_cell_angle_gamma 90
_cell_formula_units_Z 6
_cell_length_a 9.456
_cell_length_b 8.691
_cell_length_c 9.909
_cell_volume 814.335
_citation_journal_id_ASTM ZNBAD2
_cod_data_source_file Jaeger_ZNBAD2_1983_203.cif
_cod_data_source_block H1O8Sb3
_cod_original_cell_volume 814.3347
_cod_original_sg_symbol_Hall '-P 2yc (x-z,y,z)'
_cod_original_formula_sum 'H1 O8 Sb3'
_cod_database_code 7222652

loop_
_symmetry_equiv_pos_as_xyz
x,y,z
-x+1/2,y,-z+1/2
-x,-y,-z
x-1/2,-y,z-1/2

loop_
_atom_site_label
_atom_site_type_symbol
_atom_site_fract_x
_atom_site_fract_y
_atom_site_fract_z
_atom_site_occupancy
_atom_site_U_iso_or_equiv
Sb3 Sb+5 -0.0036 0.645 0.2486 1 0.0
O9 O-2 0.1539 0.3225 0.4233 1 0.0
O8 O-2 -0.1413 0.6631 0.0913 1 0.0
O3 O-2 0.1534 0.6638 0.9151 1 0.0
O7 O-2 0.1157 0.6546 0.4081 1 0.0
O11 O-2 0.3801 0.1535 0.3448 1 0.0
O6 O-2 0.126 1.0009 0.4101 1 0.0
O4 O-2 0.0932 0.8263 0.1771 1 0.0
O12 O-2 0.3871 0.4977 0.3414 1 0.0
Sb2 Sb+5 -0.008 1.0062 0.2373 1 0.0
O10 O-2 0.116 0.1665 0.6645 1 0.0
O2 O-2 0.1306 0.5095 0.6654 1 0.0
Sb4 Sb+5 0.2532 0.155 0.5074 1 0.0
O5 O-2 -0.1403 1.0052 0.0872 1 0.0
O1 O-2 0.1121 0.8377 0.6749 1 0.0
Sb5 Sb+5 0.2468 0.509 0.4817 1 0.0
Sb1 Sb+5 0.25 0.6945 0.75 1 0.0
